data_4020346
loop_
_publ_author_name
'Michael P. Doyle'
'John P. Morgan'
'James C. Fettinger'
'Peter Y. Zavalij'
'John T. Colyer'
'Daren J. Timmons'
'Michael D. Carducci'

_journal_name_full 'Journal of Organic Chemistry'
_journal_page_first 5291
_journal_page_last 5301
_journal_paper_doi 10.1021/jo050609o
_journal_volume 70
_journal_year 2005
_chemical_formula_moiety 'C66 H80 N12 O26 Rh2 S4, 5(C O), O'
_chemical_formula_sum 'C71 H80 N12 O32 Rh2 S4'
_chemical_formula_weight 1947.53
_space_group_IT_number 19
_symmetry_cell_setting orthorhombic
_symmetry_space_group_name_Hall 'P 2ac 2ab'
_symmetry_space_group_name_H-M 'P 21 21 21'
_cell_angle_alpha 90.00
_cell_angle_beta 90.00
_cell_angle_gamma 90.00
_cell_formula_units_Z 4
_cell_length_a 15.934(3)
_cell_length_b 22.317(5)
_cell_length_c 24.695(5)
_cell_measurement_temperature 293(2)
_cell_volume 8782(3)
_diffrn_ambient_temperature 293(2)
_exptl_crystal_density_diffrn 1.473
_cod_depositor_comments
;
The following automatic conversions were performed:
'_symmetry_space_group_it_number' data item was removed -- it should
have been renamed to '_space_group_IT_number' as specified in the
replacement file
'/home/antanas/src/cod-tools/trunk/data/replacement-values/replacement_tags.lst',
but the replacement data item was already present in the data block
and had the same value as the '_symmetry_space_group_it_number' data
item.

Automatic conversion script
Id: cif_correct_tags 4998 2017-03-02 13:24:31Z antanas 
;
_cod_database_code 4020346

loop_
_symmetry_equiv_pos_as_xyz
'x, y, z'
'-x+1/2, -y, z+1/2'
'-x, y+1/2, -z+1/2'
'x+1/2, -y+1/2, -z'

loop_
_atom_site_label
_atom_site_type_symbol
_atom_site_fract_x
_atom_site_fract_y
_atom_site_fract_z
_atom_site_U_iso_or_equiv
_atom_site_adp_type
_atom_site_occupancy
_atom_site_symmetry_multiplicity
_atom_site_calc_flag
_atom_site_refinement_flags
_atom_site_disorder_assembly
_atom_site_disorder_group
Rh1 Rh 0.65392(3) 0.27710(2) 0.32702(2) 0.02598(14) Uani 1 1 d . . .
Rh2 Rh 0.76339(3) 0.21021(2) 0.29364(2) 0.02751(14) Uani 1 1 d . . .
N1_1 N 0.8123(3) 0.2204(3) 0.3686(2) 0.0272(12) Uani 1 1 d . . .
C2_1 C 0.8805(5) 0.1857(3) 0.3921(3) 0.0344(18) Uani 1 1 d . . .
H2A_1 H 0.9300 0.1877 0.3687 0.041 Uiso 1 1 calc R . .
C3_1 C 0.8987(4) 0.2161(4) 0.4453(3) 0.0336(16) Uani 1 1 d . . .
H3A_1 H 0.9023 0.1870 0.4744 0.040 Uiso 1 1 calc R . .
H3B_1 H 0.9510 0.2383 0.4436 0.040 Uiso 1 1 calc R . .
N4_1 N 0.8276(4) 0.2564(3) 0.4533(3) 0.0307(14) Uani 1 1 d . . .
C5_1 C 0.7796(5) 0.2571(3) 0.4040(3) 0.0300(16) Uani 1 1 d . . .
O6_1 O 0.7175(3) 0.2903(2) 0.39939(19) 0.0305(11) Uani 1 1 d . . .
C7_1 C 0.8233(5) 0.2904(4) 0.4985(3) 0.0345(17) Uani 1 1 d . . .
O8_1 O 0.8707(4) 0.2810(3) 0.5351(2) 0.0440(14) Uani 1 1 d . . .
C9_1 C 0.7578(5) 0.3406(4) 0.5001(3) 0.043(2) Uani 1 1 d . . .
H9A_1 H 0.7023 0.3257 0.4896 0.052 Uiso 1 1 calc R . .
C10_1 C 0.7838(7) 0.3934(4) 0.4656(5) 0.057(3) Uani 1 1 d . . .
H10A_1 H 0.7357 0.4169 0.4541 0.069 Uiso 1 1 calc R . .
H10B_1 H 0.8156 0.3810 0.4341 0.069 Uiso 1 1 calc R . .
C11_1 C 0.8381(7) 0.4276(4) 0.5060(5) 0.065(3) Uani 1 1 d . . .
H11A_1 H 0.8938 0.4101 0.5077 0.078 Uiso 1 1 calc R . .
H11B_1 H 0.8434 0.4692 0.4951 0.078 Uiso 1 1 calc R . .
C12_1 C 0.7977(6) 0.4235(5) 0.5578(5) 0.066(3) Uani 1 1 d . . .
H12A_1 H 0.7568 0.4553 0.5624 0.079 Uiso 1 1 calc R . .
H12B_1 H 0.8384 0.4256 0.5870 0.079 Uiso 1 1 calc R . .
N13_1 N 0.7568(6) 0.3645(4) 0.5563(3) 0.063(3) Uani 1 1 d . . .
S14_1 S 0.6811(2) 0.35198(12) 0.59753(10) 0.0633(8) Uani 1 1 d D . .
O15_1 O 0.7095(7) 0.3686(4) 0.6500(3) 0.093(3) Uani 1 1 d D . .
O16_1 O 0.6516(6) 0.2923(3) 0.5876(3) 0.068(2) Uani 1 1 d D . .
C17_1 C 0.6019(4) 0.4011(2) 0.5814(2) 0.049(2) Uani 1 1 d GD . .
C18_1 C 0.5533(4) 0.3921(2) 0.5354(2) 0.052(2) Uani 1 1 d GD . .
H18A_1 H 0.5595 0.3572 0.5152 0.062 Uiso 1 1 calc R . .
C19_1 C 0.4953(4) 0.4352(3) 0.5195(2) 0.055(3) Uani 1 1 d GD . .
H19A_1 H 0.4628 0.4292 0.4887 0.066 Uiso 1 1 calc R . .
C20_1 C 0.4860(4) 0.4874(3) 0.5496(3) 0.062(3) Uani 1 1 d GD . .
H20A_1 H 0.4473 0.5163 0.5390 0.074 Uiso 1 1 calc R . .
C21_1 C 0.5346(4) 0.4964(2) 0.5956(3) 0.060(3) Uani 1 1 d GD . .
H21A_1 H 0.5284 0.5313 0.6158 0.073 Uiso 1 1 calc R . .
C22_1 C 0.5925(4) 0.4533(3) 0.6115(2) 0.065(3) Uani 1 1 d GD . .
H22A_1 H 0.6251 0.4593 0.6423 0.078 Uiso 1 1 calc R . .
C23_1 C 0.8488(5) 0.1214(4) 0.3954(3) 0.0357(18) Uani 1 1 d . . .
O24_1 O 0.7997(4) 0.1145(3) 0.4389(2) 0.0442(14) Uani 1 1 d . . .
C25_1 C 0.7541(7) 0.0578(4) 0.4442(5) 0.062(3) Uani 1 1 d . . .
H25A_1 H 0.7208 0.0585 0.4765 0.092 Uiso 1 1 calc R . .
H25B_1 H 0.7935 0.0253 0.4460 0.092 Uiso 1 1 calc R . .
H25C_1 H 0.7182 0.0524 0.4133 0.092 Uiso 1 1 calc R . .
O26_1 O 0.8617(4) 0.0835(3) 0.3627(3) 0.0510(16) Uani 1 1 d . . .
N1_2 N 0.8204(4) 0.2824(3) 0.2680(3) 0.0372(15) Uani 1 1 d . . .
C2_2 C 0.8937(6) 0.2855(4) 0.2327(4) 0.047(2) Uani 1 1 d . . .
H2B_2 H 0.8848 0.2598 0.2011 0.056 Uiso 1 1 calc R . .
C3_2 C 0.8988(6) 0.3493(4) 0.2151(4) 0.053(2) Uani 1 1 d . . .
H3A_2 H 0.9542 0.3656 0.2222 0.063 Uiso 1 1 calc R . .
H3B_2 H 0.8869 0.3529 0.1767 0.063 Uiso 1 1 calc R . .
N4_2 N 0.8354(5) 0.3801(3) 0.2471(3) 0.0474(19) Uani 1 1 d . . .
C5_2 C 0.7863(5) 0.3368(3) 0.2745(4) 0.0363(19) Uani 1 1 d . . .
O6_2 O 0.7194(3) 0.3501(2) 0.2974(2) 0.0338(12) Uani 1 1 d . . .
C7_2 C 0.8318(6) 0.4414(4) 0.2480(4) 0.053(2) Uani 1 1 d . . .
O8_2 O 0.8777(6) 0.4695(3) 0.2178(4) 0.083(3) Uani 1 1 d . . .
C9_2 C 0.7694(5) 0.4707(4) 0.2840(4) 0.045(2) Uani 1 1 d . B .
H9B_2 H 0.7608 0.4468 0.3168 0.054 Uiso 1 1 calc R . .
C10_2 C 0.6866(7) 0.4846(5) 0.2575(6) 0.077(4) Uani 1 1 d . . .
H10A_2 H 0.6715 0.4536 0.2317 0.093 Uiso 1 1 calc R A 1
H10B_2 H 0.6424 0.4880 0.2842 0.093 Uiso 1 1 calc R A 1
C11_2 C 0.7004(12) 0.5410(7) 0.2304(7) 0.038(4) Uiso 0.50 1 d P B 1
H11C_2 H 0.6474 0.5603 0.2221 0.046 Uiso 0.50 1 calc PR B 1
H11D_2 H 0.7313 0.5351 0.1970 0.046 Uiso 0.50 1 calc PR B 1
C11B_2 C 0.674(2) 0.5500(13) 0.2541(14) 0.093(9) Uiso 0.50 1 d P B 2
H11E_2 H 0.6593 0.5614 0.2174 0.112 Uiso 0.50 1 calc PR B 2
H11F_2 H 0.6292 0.5623 0.2781 0.112 Uiso 0.50 1 calc PR B 2
C12_2 C 0.7500(10) 0.5777(4) 0.2694(5) 0.081(4) Uani 1 1 d . . .
H12A_2 H 0.7140 0.5995 0.2941 0.097 Uiso 1 1 calc R B 1
H12B_2 H 0.7867 0.6056 0.2508 0.097 Uiso 1 1 calc R B 1
N13_2 N 0.7986(5) 0.5298(3) 0.2978(3) 0.0506(19) Uani 1 1 d . B .
S14_2 S 0.8584(5) 0.5399(4) 0.3458(3) 0.108(2) Uiso 0.60 1 d PDU B 3
O15_2 O 0.8897(19) 0.4841(9) 0.3661(12) 0.194(13) Uiso 0.60 1 d PDU B 3
O16_2 O 0.9129(12) 0.5903(8) 0.3336(8) 0.120(6) Uiso 0.60 1 d PDU B 3
C17_2 C 0.8042(12) 0.5571(10) 0.4023(7) 0.124(9) Uiso 0.60 1 d PGDU B 3
C18_2 C 0.7220(12) 0.5385(8) 0.4112(8) 0.101(8) Uiso 0.60 1 d PGDU B 3
H18B_2 H 0.6940 0.5165 0.3849 0.121 Uiso 0.60 1 calc PR B 3
C19_2 C 0.6819(13) 0.5529(11) 0.4595(10) 0.173(14) Uiso 0.60 1 d PGDU B 3
H19B_2 H 0.6270 0.5405 0.4654 0.207 Uiso 0.60 1 calc PR B 3
C20_2 C 0.724(2) 0.5858(13) 0.4989(8) 0.227(19) Uiso 0.60 1 d PGDU B 3
H20B_2 H 0.6971 0.5954 0.5311 0.273 Uiso 0.60 1 calc PR B 3
C21_2 C 0.806(2) 0.6043(13) 0.4900(9) 0.207(18) Uiso 0.60 1 d PGDU B 3
H21B_2 H 0.8341 0.6263 0.5163 0.249 Uiso 0.60 1 calc PR B 3
C22_2 C 0.8462(14) 0.5900(13) 0.4417(10) 0.28(2) Uiso 0.60 1 d PGDU B 3
H22B_2 H 0.9011 0.6024 0.4358 0.331 Uiso 0.60 1 calc PR B 3
S14B_2 S 0.9019(4) 0.5360(2) 0.3167(2) 0.0453(13) Uiso 0.40 1 d PD B 4
O15B_2 O 0.9188(9) 0.4793(5) 0.3405(6) 0.038(3) Uiso 0.40 1 d PD B 4
O16B_2 O 0.9556(11) 0.5629(7) 0.2769(6) 0.061(5) Uiso 0.40 1 d PD B 4
C17B_2 C 0.9001(10) 0.5855(6) 0.3703(5) 0.041(5) Uiso 0.40 1 d PGD B 4
C18B_2 C 0.8445(10) 0.5766(7) 0.4129(6) 0.062(7) Uiso 0.40 1 d PGD B 4
H18C_2 H 0.8046 0.5462 0.4110 0.075 Uiso 0.40 1 calc PR B 4
C19B_2 C 0.8484(12) 0.6131(9) 0.4584(6) 0.094(10) Uiso 0.40 1 d PGD B 4
H19C_2 H 0.8111 0.6072 0.4869 0.113 Uiso 0.40 1 calc PR B 4
C20B_2 C 0.9079(13) 0.6585(8) 0.4613(6) 0.069(7) Uiso 0.40 1 d PGD B 4
H20C_2 H 0.9105 0.6830 0.4918 0.083 Uiso 0.40 1 calc PR B 4
C21B_2 C 0.9635(11) 0.6675(7) 0.4187(7) 0.068(7) Uiso 0.40 1 d PGD B 4
H21C_2 H 1.0033 0.6978 0.4207 0.082 Uiso 0.40 1 calc PR B 4
C22B_2 C 0.9596(10) 0.6309(7) 0.3732(6) 0.057(6) Uiso 0.40 1 d PGD B 4
H22C_2 H 0.9968 0.6369 0.3447 0.068 Uiso 0.40 1 calc PR B 4
C23_2 C 0.9709(6) 0.2654(4) 0.2625(4) 0.045(2) Uani 1 1 d . . .
O24_2 O 1.0224(5) 0.2379(4) 0.2304(4) 0.076(2) Uani 1 1 d . . .
C25_2 C 1.0977(8) 0.2144(7) 0.2527(8) 0.120(6) Uani 1 1 d . . .
H25D_2 H 1.1304 0.1962 0.2245 0.180 Uiso 1 1 calc R . .
H25E_2 H 1.0843 0.1849 0.2796 0.180 Uiso 1 1 calc R . .
H25F_2 H 1.1294 0.2462 0.2690 0.180 Uiso 1 1 calc R . .
O26_2 O 0.9833(4) 0.2734(3) 0.3089(3) 0.0615(18) Uani 1 1 d . . .
N1_3 N 0.6008(3) 0.2030(3) 0.3564(2) 0.0259(12) Uani 1 1 d . . .
C2_3 C 0.5278(4) 0.1975(3) 0.3918(3) 0.0304(16) Uani 1 1 d . . .
H2C_3 H 0.4839 0.2256 0.3806 0.036 Uiso 1 1 calc R . .
C3_3 C 0.4973(5) 0.1328(3) 0.3850(3) 0.0321(17) Uani 1 1 d . . .
H3A_3 H 0.4876 0.1139 0.4199 0.039 Uiso 1 1 calc R . .
H3B_3 H 0.4462 0.1310 0.3638 0.039 Uiso 1 1 calc R . .
N4_3 N 0.5687(4) 0.1043(3) 0.3561(3) 0.0297(14) Uani 1 1 d . . .
C5_3 C 0.6261(5) 0.1479(3) 0.3406(3) 0.0260(15) Uani 1 1 d . . .
O6_3 O 0.6919(3) 0.1364(2) 0.3157(2) 0.0301(12) Uani 1 1 d . . .
C7_3 C 0.5571(5) 0.0484(3) 0.3359(3) 0.0341(17) Uani 1 1 d . . .
O8_3 O 0.4966(4) 0.0196(3) 0.3500(3) 0.0547(17) Uani 1 1 d . . .
C9_3 C 0.6199(5) 0.0245(3) 0.2949(4) 0.0395(18) Uani 1 1 d . D .
H9C_3 H 0.6777 0.0337 0.3058 0.047 Uiso 1 1 calc R . .
C10_3 C 0.6005(6) 0.0499(5) 0.2385(4) 0.053(2) Uani 1 1 d . . .
H10A_3 H 0.6420 0.0793 0.2276 0.063 Uiso 1 1 calc R C 5
H10B_3 H 0.5452 0.0680 0.2374 0.063 Uiso 1 1 calc R C 5
C11_3 C 0.6047(12) -0.0071(7) 0.2025(8) 0.044(4) Uiso 0.50 1 d P D 5
H11G_3 H 0.5682 -0.0027 0.1713 0.053 Uiso 0.50 1 calc PR D 5
H11H_3 H 0.6616 -0.0135 0.1898 0.053 Uiso 0.50 1 calc PR D 5
C11B_3 C 0.5490(18) 0.0098(11) 0.2095(11) 0.077(7) Uiso 0.50 1 d P D 6
H11I_3 H 0.5591 0.0124 0.1708 0.092 Uiso 0.50 1 calc PR D 6
H11J_3 H 0.4900 0.0171 0.2166 0.092 Uiso 0.50 1 calc PR D 6
C12_3 C 0.5791(6) -0.0546(5) 0.2337(4) 0.055(3) Uani 1 1 d . . .
H12A_3 H 0.6044 -0.0916 0.2212 0.066 Uiso 1 1 calc R D 5
H12B_3 H 0.5185 -0.0588 0.2326 0.066 Uiso 1 1 calc R D 5
N13_3 N 0.6076(5) -0.0402(3) 0.2888(3) 0.0450(17) Uani 1 1 d . D .
S14_3 S 0.67011(14) -0.08494(9) 0.32058(10) 0.0466(5) Uani 1 1 d . . .
O15_3 O 0.6836(5) -0.0596(3) 0.3730(3) 0.0604(18) Uani 1 1 d . D .
O16_3 O 0.6363(4) -0.1435(3) 0.3151(3) 0.0582(18) Uani 1 1 d . D .
C17_3 C 0.7645(6) -0.0825(4) 0.2868(4) 0.048(2) Uani 1 1 d . D .
C18_3 C 0.7792(7) -0.1201(5) 0.2432(5) 0.070(3) Uani 1 1 d . . .
H18D_3 H 0.7381 -0.1473 0.2326 0.084 Uiso 1 1 calc R D .
C19_3 C 0.8561(9) -0.1178(6) 0.2144(6) 0.094(5) Uani 1 1 d . D .
H19D_3 H 0.8666 -0.1445 0.1863 0.113 Uiso 1 1 calc R . .
C20_3 C 0.9130(9) -0.0768(6) 0.2281(7) 0.082(4) Uani 1 1 d . . .
H20D_3 H 0.9615 -0.0725 0.2075 0.099 Uiso 1 1 calc R D .
C21_3 C 0.9009(8) -0.0422(6) 0.2711(6) 0.081(4) Uani 1 1 d . D .
H21D_3 H 0.9439 -0.0166 0.2818 0.097 Uiso 1 1 calc R . .
C22_3 C 0.8259(6) -0.0425(4) 0.3012(5) 0.057(3) Uani 1 1 d . . .
H22D_3 H 0.8182 -0.0163 0.3300 0.068 Uiso 1 1 calc R D .
C23_3 C 0.5576(5) 0.2121(4) 0.4486(3) 0.0336(16) Uani 1 1 d . . .
O24_3 O 0.5893(4) 0.1640(3) 0.4726(2) 0.0458(15) Uani 1 1 d . . .
C25_3 C 0.6236(8) 0.1726(5) 0.5250(4) 0.071(3) Uani 1 1 d . . .
H25G_3 H 0.6444 0.1352 0.5386 0.107 Uiso 1 1 calc R . .
H25H_3 H 0.5808 0.1875 0.5489 0.107 Uiso 1 1 calc R . .
H25I_3 H 0.6687 0.2011 0.5231 0.107 Uiso 1 1 calc R . .
O26_3 O 0.5586(4) 0.2615(2) 0.4685(2) 0.0392(13) Uani 1 1 d . . .
N1_4 N 0.6009(3) 0.2628(3) 0.2543(3) 0.0295(14) Uani 1 1 d . . .
C2_4 C 0.5167(5) 0.2787(4) 0.2381(3) 0.0347(17) Uani 1 1 d . . .
H2D_4 H 0.5037 0.3205 0.2471 0.042 Uiso 1 1 calc R . .
C3_4 C 0.5168(6) 0.2685(4) 0.1767(3) 0.046(2) Uani 1 1 d . . .
H3A_4 H 0.4674 0.2465 0.1654 0.056 Uiso 1 1 calc R . .
H3B_4 H 0.5189 0.3063 0.1573 0.056 Uiso 1 1 calc R . .
N4_4 N 0.5916(4) 0.2341(3) 0.1677(3) 0.0395(16) Uani 1 1 d . . .
C5_4 C 0.6383(5) 0.2324(4) 0.2162(3) 0.0387(19) Uani 1 1 d . . .
O6_4 O 0.7096(3) 0.2057(3) 0.2184(2) 0.0374(13) Uani 1 1 d . . .
C7_4 C 0.6132(6) 0.2170(4) 0.1163(3) 0.050(2) Uani 1 1 d . . .
O8_4 O 0.5670(6) 0.2301(4) 0.0801(3) 0.085(3) Uani 1 1 d . . .
C9_4 C 0.6976(7) 0.1878(4) 0.1072(3) 0.050(2) Uani 1 1 d . . .
H9D_4 H 0.7097 0.1577 0.1349 0.060 Uiso 1 1 calc R . .
C10_4 C 0.7704(9) 0.2343(5) 0.1020(4) 0.068(3) Uani 1 1 d . . .
H10E_4 H 0.7617 0.2681 0.1260 0.082 Uiso 1 1 calc R . .
H10F_4 H 0.8242 0.2160 0.1102 0.082 Uiso 1 1 calc R . .
C11_4 C 0.7661(13) 0.2532(5) 0.0439(5) 0.102(6) Uani 1 1 d . . .
H11K_4 H 0.7226 0.2831 0.0388 0.122 Uiso 1 1 calc R . .
H11L_4 H 0.8193 0.2700 0.0323 0.122 Uiso 1 1 calc R . .
C12_4 C 0.7469(9) 0.1993(5) 0.0137(4) 0.072(3) Uani 1 1 d . . .
H12D_4 H 0.7981 0.1790 0.0028 0.086 Uiso 1 1 calc R . .
H12E_4 H 0.7146 0.2088 -0.0185 0.086 Uiso 1 1 calc R . .
N13_4 N 0.6968(5) 0.1609(4) 0.0515(3) 0.0489(18) Uani 1 1 d . E .
S14_4 S 0.68746(17) 0.09084(12) 0.04313(12) 0.0577(6) Uani 1 1 d . . .
O15_4 O 0.6411(6) 0.0688(3) 0.0877(4) 0.082(3) Uani 1 1 d . E .
O16_4 O 0.6596(5) 0.0834(3) -0.0106(3) 0.071(2) Uani 1 1 d . E .
C17_4 C 0.7810(8) 0.0543(7) 0.0507(6) 0.038(5) Uiso 0.50 1 d PG E 7
C18_4 C 0.8362(10) 0.0505(8) 0.0073(5) 0.052(6) Uiso 0.50 1 d PG E 7
H18_4 H 0.8217 0.0670 -0.0260 0.062 Uiso 0.50 1 calc PR E 7
C19_4 C 0.9132(9) 0.0220(8) 0.0136(6) 0.061(6) Uiso 0.50 1 d PG E 7
H19E_4 H 0.9501 0.0194 -0.0154 0.073 Uiso 0.50 1 calc PR E 7
C20_4 C 0.9349(8) -0.0026(7) 0.0634(7) 0.067(6) Uiso 0.50 1 d PG E 7
H20E_4 H 0.9864 -0.0217 0.0676 0.081 Uiso 0.50 1 calc PR E 7
C21_4 C 0.8796(10) 0.0012(8) 0.1068(5) 0.066(6) Uiso 0.50 1 d PG E 7
H21E_4 H 0.8941 -0.0153 0.1401 0.080 Uiso 0.50 1 calc PR E 7
C22_4 C 0.8027(9) 0.0297(8) 0.1005(5) 0.062(6) Uiso 0.50 1 d PG E 7
H22E_4 H 0.7657 0.0323 0.1295 0.074 Uiso 0.50 1 calc PR E 7
C17_4 C 0.7949(10) 0.0635(9) 0.0447(8) 0.065(8) Uiso 0.50 1 d PG E 8
C18_4 C 0.8413(13) 0.0613(10) -0.0030(7) 0.061(7) Uiso 0.50 1 d PG E 8
H18_4 H 0.8189 0.0766 -0.0349 0.073 Uiso 0.50 1 calc PR E 8
C19_4 C 0.9210(12) 0.0361(10) -0.0030(7) 0.111(12) Uiso 0.50 1 d PG E 8
H19E_4 H 0.9520 0.0346 -0.0348 0.134 Uiso 0.50 1 calc PR E 8
C20_4 C 0.9545(11) 0.0131(10) 0.0447(9) 0.090(8) Uiso 0.50 1 d PG E 8
H20E_4 H 1.0079 -0.0037 0.0447 0.108 Uiso 0.50 1 calc PR E 8
C21_4 C 0.9081(13) 0.0153(9) 0.0924(7) 0.112(11) Uiso 0.50 1 d PG E 8
H21E_4 H 0.9305 0.0000 0.1242 0.134 Uiso 0.50 1 calc PR E 8
C22_4 C 0.8283(13) 0.0405(9) 0.0923(7) 0.071(7) Uiso 0.50 1 d PG E 8
H22E_4 H 0.7973 0.0420 0.1242 0.085 Uiso 0.50 1 calc PR E 8
C23_4 C 0.4548(5) 0.2355(4) 0.2646(4) 0.0409(19) Uani 1 1 d . . .
O24_4 O 0.3914(3) 0.2655(3) 0.2878(3) 0.0455(14) Uani 1 1 d . . .
C25_4 C 0.3257(6) 0.2280(5) 0.3102(5) 0.061(3) Uani 1 1 d . . .
H25J_4 H 0.2828 0.2528 0.3257 0.092 Uiso 1 1 calc R . .
H25K_4 H 0.3490 0.2026 0.3378 0.092 Uiso 1 1 calc R . .
H25L_4 H 0.3020 0.2037 0.2820 0.092 Uiso 1 1 calc R . .
O26_4 O 0.4613(4) 0.1828(3) 0.2637(3) 0.0495(16) Uani 1 1 d . . .
O1M O 0.5498(3) 0.3441(2) 0.3533(2) 0.0298(11) Uani 1 1 d . . .
H1M H 0.4929 0.3372 0.3474 0.036 Uiso 1 1 calc R . .
C1M C 0.5816(6) 0.3972(4) 0.3795(4) 0.045(2) Uani 1 1 d . . .
H1MA H 0.5356 0.4228 0.3893 0.067 Uiso 1 1 calc R . .
H1MB H 0.6184 0.4182 0.3552 0.067 Uiso 1 1 calc R . .
H1MC H 0.6121 0.3860 0.4115 0.067 Uiso 1 1 calc R . .
O2M O 0.8695(3) 0.1474(2) 0.2646(2) 0.0387(13) Uani 1 1 d . . .
H2M H 0.9192 0.1447 0.2842 0.046 Uiso 1 1 calc R . .
C2M C 0.8594(8) 0.1148(5) 0.2195(5) 0.075(4) Uani 1 1 d . . .
H2MA H 0.9087 0.0910 0.2133 0.112 Uiso 1 1 calc R . .
H2MB H 0.8505 0.1410 0.1892 0.112 Uiso 1 1 calc R . .
H2MC H 0.8117 0.0889 0.2236 0.112 Uiso 1 1 calc R . .
O3M O 0.7078(10) -0.2623(6) 0.3246(6) 0.154(5) Uiso 1 1 d . . .
C3M C 0.7173(16) -0.2658(11) 0.3818(11) 0.162(8) Uiso 1 1 d . . .
O4M O 0.4119(5) 0.3290(3) 0.4155(3) 0.0570(17) Uiso 1 1 d . . .
C4M C 0.3357(8) 0.3576(5) 0.4075(5) 0.068(3) Uiso 1 1 d . . .
O5M O 0.4250(10) -0.0907(7) 0.3565(7) 0.155(5) Uiso 1 1 d . . .
C5M C 0.4508(19) -0.0946(13) 0.4111(14) 0.193(11) Uiso 1 1 d . . .
O6W O 0.9451(9) 0.3590(6) 0.3882(5) 0.129(4) Uiso 1 1 d . . .
O7M O 0.7054(17) 0.3706(11) 0.1435(10) 0.248(10) Uiso 1 1 d . . .
C7M C 0.719(3) 0.420(2) 0.096(2) 0.35(3) Uiso 1 1 d . . .
O9M O 1.0441(14) 0.8158(9) 0.4072(9) 0.210(8) Uiso 1 1 d D . .
C9M C 0.9537(18) 0.8292(15) 0.3932(14) 0.223(14) Uiso 1 1 d D . .

loop_
_atom_site_aniso_label
_atom_site_aniso_U_11
_atom_site_aniso_U_22
_atom_site_aniso_U_33
_atom_site_aniso_U_23
_atom_site_aniso_U_13
_atom_site_aniso_U_12
Rh1 0.0186(2) 0.0280(3) 0.0313(3) 0.0012(2) 0.0015(2) 0.0009(2)
Rh2 0.0197(3) 0.0310(3) 0.0319(3) 0.0008(2) 0.0010(2) 0.0022(2)
N1_1 0.018(3) 0.030(3) 0.033(3) 0.002(3) 0.003(2) -0.002(2)
C2_1 0.020(4) 0.035(4) 0.048(5) -0.003(3) -0.004(3) 0.008(3)
C3_1 0.019(3) 0.042(4) 0.040(4) -0.003(4) -0.007(3) 0.000(3)
N4_1 0.020(3) 0.035(3) 0.037(3) -0.002(3) -0.007(3) 0.000(2)
C5_1 0.023(4) 0.027(4) 0.040(4) -0.003(3) -0.004(3) -0.005(3)
O6_1 0.024(3) 0.032(3) 0.035(3) -0.008(2) -0.005(2) 0.004(2)
C7_1 0.029(4) 0.037(4) 0.038(4) -0.003(3) -0.009(3) 0.011(3)
O8_1 0.043(3) 0.049(3) 0.041(3) -0.011(3) -0.019(3) 0.012(3)
C9_1 0.035(4) 0.042(4) 0.053(5) -0.013(4) -0.017(4) 0.018(4)
C10_1 0.057(6) 0.041(5) 0.074(7) -0.004(5) -0.021(5) 0.007(4)
C11_1 0.055(6) 0.044(5) 0.096(9) -0.010(5) -0.031(7) 0.020(5)
C12_1 0.025(5) 0.072(7) 0.099(9) -0.040(6) -0.022(5) 0.017(5)
N13_1 0.073(6) 0.063(5) 0.052(5) -0.035(4) -0.030(4) 0.043(5)
S14_1 0.094(2) 0.0532(14) 0.0431(13) -0.0141(11) -0.0145(13) 0.0334(14)
O15_1 0.153(9) 0.078(5) 0.047(4) -0.027(4) -0.032(5) 0.050(6)
O16_1 0.110(6) 0.044(4) 0.050(4) -0.002(3) 0.013(4) 0.010(4)
C17_1 0.058(6) 0.038(5) 0.051(5) -0.009(4) -0.007(5) 0.009(4)
C18_1 0.053(6) 0.058(6) 0.044(5) -0.004(4) 0.001(4) -0.003(5)
C19_1 0.023(4) 0.074(7) 0.068(7) -0.001(5) -0.012(4) 0.005(4)
C20_1 0.040(5) 0.058(6) 0.087(8) 0.005(6) -0.010(5) 0.008(5)
C21_1 0.041(5) 0.047(5) 0.094(8) -0.012(5) -0.005(5) 0.011(4)
C22_1 0.054(6) 0.061(6) 0.080(8) -0.035(6) -0.026(6) 0.021(5)
C23_1 0.026(4) 0.044(4) 0.038(4) -0.006(4) -0.012(4) 0.007(4)
O24_1 0.050(4) 0.041(3) 0.042(3) 0.002(3) 0.009(3) -0.001(3)
C25_1 0.068(7) 0.037(5) 0.080(7) 0.005(5) 0.003(6) -0.010(5)
O26_1 0.050(4) 0.042(3) 0.061(4) -0.015(3) -0.004(3) 0.002(3)
N1_2 0.035(4) 0.035(3) 0.042(4) 0.001(3) 0.016(3) 0.003(3)
C2_2 0.045(5) 0.043(5) 0.051(5) 0.004(4) 0.019(4) -0.006(4)
C3_2 0.050(5) 0.046(5) 0.062(6) 0.016(5) 0.033(5) 0.004(4)
N4_2 0.039(4) 0.041(4) 0.062(5) 0.015(3) 0.026(4) -0.001(3)
C5_2 0.021(4) 0.028(4) 0.060(5) 0.006(4) -0.008(3) 0.003(3)
O6_2 0.016(3) 0.035(3) 0.051(3) 0.009(3) 0.009(2) 0.000(2)
C7_2 0.033(5) 0.058(6) 0.068(6) 0.030(5) 0.013(4) -0.004(4)
O8_2 0.097(6) 0.044(4) 0.109(7) 0.032(4) 0.049(6) 0.001(4)
C9_2 0.029(4) 0.035(4) 0.071(6) 0.007(4) -0.005(4) -0.013(3)
C10_2 0.037(5) 0.062(7) 0.134(11) 0.001(7) -0.017(7) 0.008(5)
C12_2 0.124(12) 0.031(5) 0.087(8) 0.013(5) -0.030(8) -0.010(6)
N13_2 0.045(4) 0.047(4) 0.059(5) 0.006(4) 0.004(4) -0.006(3)
C23_2 0.046(5) 0.037(5) 0.052(6) 0.006(4) 0.011(4) -0.004(4)
O24_2 0.044(4) 0.073(5) 0.111(6) 0.009(4) 0.032(4) 0.027(4)
C25_2 0.051(7) 0.098(11) 0.212(19) -0.047(13) 0.000(10) 0.020(8)
O26_2 0.037(3) 0.068(5) 0.079(5) 0.002(4) -0.011(3) -0.002(3)
N1_3 0.020(3) 0.032(3) 0.026(3) 0.003(3) 0.005(2) 0.001(2)
C2_3 0.015(3) 0.040(4) 0.036(4) -0.006(3) 0.009(3) 0.002(3)
C3_3 0.019(4) 0.039(4) 0.039(4) -0.006(3) 0.008(3) -0.001(3)
N4_3 0.021(3) 0.034(3) 0.035(3) -0.005(3) 0.006(3) -0.004(3)
C5_3 0.028(4) 0.021(3) 0.029(4) 0.004(3) -0.005(3) -0.004(3)
O6_3 0.021(3) 0.024(2) 0.045(3) -0.004(2) 0.002(2) -0.0037(19)
C7_3 0.026(4) 0.035(4) 0.042(5) -0.003(3) 0.002(3) 0.000(3)
O8_3 0.040(4) 0.041(3) 0.083(5) -0.011(3) 0.014(3) -0.007(3)
C9_3 0.026(4) 0.038(4) 0.054(5) -0.007(4) 0.004(4) 0.008(3)
C10_3 0.040(5) 0.062(6) 0.057(6) -0.001(5) 0.005(4) 0.004(4)
C12_3 0.039(5) 0.061(6) 0.066(6) -0.022(5) -0.004(5) 0.003(4)
N13_3 0.037(4) 0.040(4) 0.058(5) -0.013(4) -0.005(4) 0.003(3)
S14_3 0.0417(12) 0.0340(10) 0.0641(15) -0.0044(10) -0.0040(11) -0.0038(9)
O15_3 0.073(5) 0.049(4) 0.059(4) 0.002(3) 0.006(4) -0.004(3)
O16_3 0.046(4) 0.035(3) 0.093(5) -0.002(3) 0.001(4) -0.003(3)
C17_3 0.036(4) 0.047(5) 0.060(6) -0.004(4) -0.005(4) 0.004(4)
C18_3 0.045(6) 0.067(7) 0.098(9) -0.027(6) -0.010(6) 0.005(5)
C19_3 0.078(9) 0.096(10) 0.107(11) -0.033(8) -0.015(9) 0.047(8)
C20_3 0.062(8) 0.067(8) 0.118(12) 0.004(8) 0.009(8) 0.004(6)
C21_3 0.056(7) 0.069(8) 0.117(12) 0.017(8) 0.002(7) -0.005(6)
C22_3 0.040(5) 0.048(5) 0.083(7) 0.002(5) -0.001(5) 0.009(4)
C23_3 0.027(4) 0.033(4) 0.040(4) 0.003(4) 0.012(3) 0.003(3)
O24_3 0.049(4) 0.045(3) 0.044(3) 0.000(3) -0.010(3) 0.006(3)
C25_3 0.083(8) 0.063(7) 0.067(7) -0.002(5) -0.038(6) 0.006(6)
O26_3 0.032(3) 0.038(3) 0.048(3) -0.006(3) 0.001(3) 0.003(2)
N1_4 0.011(3) 0.039(4) 0.038(4) -0.010(3) -0.003(2) 0.004(2)
C2_4 0.026(4) 0.037(4) 0.041(4) 0.000(4) 0.002(3) 0.012(3)
C3_4 0.064(6) 0.045(5) 0.030(4) 0.001(4) -0.001(4) 0.018(4)
N4_4 0.038(4) 0.050(4) 0.031(3) -0.003(3) -0.005(3) 0.009(3)
C5_4 0.042(5) 0.038(4) 0.037(4) 0.011(3) -0.006(4) 0.000(4)
O6_4 0.036(3) 0.045(3) 0.032(3) 0.001(2) -0.001(2) 0.015(2)
C7_4 0.065(6) 0.050(5) 0.035(4) -0.011(4) -0.017(4) 0.014(5)
O8_4 0.097(6) 0.110(7) 0.049(4) -0.025(4) -0.031(4) 0.052(6)
C9_4 0.083(7) 0.044(5) 0.023(4) -0.001(3) 0.003(4) 0.008(5)
C10_4 0.092(9) 0.060(6) 0.054(6) -0.001(5) -0.003(6) -0.020(6)
C11_4 0.188(17) 0.050(6) 0.068(7) 0.008(6) -0.007(10) -0.033(9)
C12_4 0.101(9) 0.073(7) 0.042(5) 0.002(5) -0.003(6) -0.001(7)
N13_4 0.046(4) 0.055(5) 0.045(4) -0.007(4) 0.001(4) -0.003(4)
S14_4 0.0519(14) 0.0566(14) 0.0647(16) -0.0199(13) 0.0001(12) -0.0032(12)
O15_4 0.084(6) 0.061(5) 0.102(6) -0.009(4) 0.041(5) -0.009(4)
O16_4 0.067(5) 0.073(5) 0.074(5) -0.032(4) -0.016(4) 0.001(4)
C23_4 0.037(5) 0.043(5) 0.043(5) 0.002(4) -0.004(4) 0.000(4)
O24_4 0.030(3) 0.044(3) 0.062(4) 0.008(3) 0.005(3) 0.007(2)
C25_4 0.033(5) 0.066(6) 0.085(7) 0.025(5) 0.008(4) -0.003(4)
O26_4 0.048(4) 0.039(3) 0.062(4) -0.007(3) -0.001(3) 0.000(3)
O1M 0.012(2) 0.030(3) 0.047(3) -0.012(2) 0.005(2) 0.003(2)
C1M 0.045(5) 0.035(4) 0.054(5) -0.005(4) 0.002(4) 0.001(4)
O2M 0.028(3) 0.040(3) 0.048(3) -0.007(3) 0.000(2) 0.009(2)
C2M 0.085(9) 0.078(7) 0.062(7) -0.010(6) 0.004(6) 0.045(7)

loop_
_geom_bond_atom_site_label_1
_geom_bond_atom_site_label_2
_geom_bond_distance
_geom_bond_site_symmetry_2
_geom_bond_publ_flag
Rh1 N1_3 1.994(6) . ?
Rh1 N1_4 2.011(6) . ?
Rh1 O6_2 2.068(5) . ?
Rh1 O6_1 2.075(5) . ?
Rh1 O1M 2.325(5) . ?
Rh1 Rh2 2.4394(8) . ?
Rh2 N1_2 1.955(7) . ?
Rh2 N1_1 2.022(6) . ?
Rh2 O6_4 2.049(5) . ?
Rh2 O6_3 2.076(5) . ?
Rh2 O2M 2.310(5) . ?
N1_1 C5_1 1.305(9) . ?
N1_1 C2_1 1.456(9) . ?
C2_1 C3_1 1.505(11) . ?
C2_1 C23_1 1.523(11) . ?
C2_1 H2A_1 0.9800 . ?
C3_1 N4_1 1.461(9) . ?
C3_1 H3A_1 0.9700 . ?
C3_1 H3B_1 0.9700 . ?
N4_1 C7_1 1.352(10) . ?
N4_1 C5_1 1.440(9) . ?
C5_1 O6_1 1.242(9) . ?
C7_1 O8_1 1.197(8) . ?
C7_1 C9_1 1.531(10) . ?
C9_1 N13_1 1.487(11) . ?
C9_1 C10_1 1.513(14) . ?
C9_1 H9A_1 0.9800 . ?
C10_1 C11_1 1.524(14) . ?
C10_1 H10A_1 0.9700 . ?
C10_1 H10B_1 0.9700 . ?
C11_1 C12_1 1.436(17) . ?
C11_1 H11A_1 0.9700 . ?
C11_1 H11B_1 0.9700 . ?
C12_1 N13_1 1.469(14) . ?
C12_1 H12A_1 0.9700 . ?
C12_1 H12B_1 0.9700 . ?
N13_1 S14_1 1.604(11) . ?
S14_1 O15_1 1.421(7) . ?
S14_1 O16_1 1.434(7) . ?
S14_1 C17_1 1.719(5) . ?
C17_1 C18_1 1.3900 . ?
C17_1 C22_1 1.3900 . ?
C18_1 C19_1 1.3900 . ?
C18_1 H18A_1 0.9300 . ?
C19_1 C20_1 1.3900 . ?
C19_1 H19A_1 0.9300 . ?
C20_1 C21_1 1.3900 . ?
C20_1 H20A_1 0.9300 . ?
C21_1 C22_1 1.3900 . ?
C21_1 H21A_1 0.9300 . ?
C22_1 H22A_1 0.9300 . ?
C23_1 O26_1 1.187(9) . ?
C23_1 O24_1 1.339(10) . ?
O24_1 C25_1 1.464(11) . ?
C25_1 H25A_1 0.9600 . ?
C25_1 H25B_1 0.9600 . ?
C25_1 H25C_1 0.9600 . ?
N1_2 C5_2 1.339(10) . ?
N1_2 C2_2 1.458(10) . ?
C2_2 C3_2 1.490(12) . ?
C2_2 C23_2 1.502(14) . ?
C2_2 H2B_2 0.9800 . ?
C3_2 N4_2 1.456(11) . ?
C3_2 H3A_2 0.9700 . ?
C3_2 H3B_2 0.9700 . ?
N4_2 C7_2 1.370(12) . ?
N4_2 C5_2 1.415(10) . ?
C5_2 O6_2 1.244(9) . ?
C7_2 O8_2 1.219(11) . ?
C7_2 C9_2 1.486(14) . ?
C9_2 N13_2 1.440(11) . ?
C9_2 C10_2 1.505(14) . ?
C9_2 H9B_2 0.9800 . ?
C10_2 C11_2 1.44(2) . ?
C10_2 C11B_2 1.48(3) . ?
C10_2 H10A_2 0.9700 . ?
C10_2 H10B_2 0.9700 . ?
C11_2 C12_2 1.49(2) . ?
C11_2 H11C_2 0.9700 . ?
C11_2 H11D_2 0.9700 . ?
C11B_2 C12_2 1.41(3) . ?
C11B_2 H11E_2 0.9700 . ?
C11B_2 H11F_2 0.9700 . ?
C12_2 N13_2 1.494(14) . ?
C12_2 H12A_2 0.9700 . ?
C12_2 H12B_2 0.9700 . ?
N13_2 S14_2 1.537(11) . ?
N13_2 S14B_2 1.718(10) . ?
S14_2 O15_2 1.432(15) . ?
S14_2 O16_2 1.453(14) . ?
S14_2 C17_2 1.686(12) . ?
C17_2 C18_2 1.3900 . ?
C17_2 C22_2 1.3900 . ?
C18_2 C19_2 1.3900 . ?
C18_2 H18B_2 0.9300 . ?
C19_2 C20_2 1.3900 . ?
C19_2 H19B_2 0.9300 . ?
C20_2 C21_2 1.3900 . ?
C20_2 H20B_2 0.9300 . ?
C21_2 C22_2 1.3900 . ?
C21_2 H21B_2 0.9300 . ?
C22_2 H22B_2 0.9300 . ?
S14B_2 O15B_2 1.420(11) . ?
S14B_2 O16B_2 1.434(13) . ?
S14B_2 C17B_2 1.723(10) . ?
C17B_2 C18B_2 1.3900 . ?
C17B_2 C22B_2 1.3900 . ?
C18B_2 C19B_2 1.3900 . ?
C18B_2 H18C_2 0.9300 . ?
C19B_2 C20B_2 1.3900 . ?
C19B_2 H19C_2 0.9300 . ?
C20B_2 C21B_2 1.3900 . ?
C20B_2 H20C_2 0.9300 . ?
C21B_2 C22B_2 1.3900 . ?
C21B_2 H21C_2 0.9300 . ?
C22B_2 H22C_2 0.9300 . ?
C23_2 O26_2 1.177(11) . ?
C23_2 O24_2 1.294(11) . ?
O24_2 C25_2 1.421(16) . ?
C25_2 H25D_2 0.9600 . ?
C25_2 H25E_2 0.9600 . ?
C25_2 H25F_2 0.9600 . ?
N1_3 C5_3 1.351(9) . ?
N1_3 C2_3 1.460(8) . ?
C2_3 C23_3 1.517(11) . ?
C2_3 C3_3 1.533(10) . ?
C2_3 H2C_3 0.9800 . ?
C3_3 N4_3 1.486(9) . ?
C3_3 H3A_3 0.9700 . ?
C3_3 H3B_3 0.9700 . ?
N4_3 C7_3 1.356(10) . ?
N4_3 C5_3 1.390(9) . ?
C5_3 O6_3 1.242(9) . ?
C7_3 O8_3 1.210(10) . ?
C7_3 C9_3 1.521(11) . ?
C9_3 N13_3 1.464(10) . ?
C9_3 C10_3 1.535(13) . ?
C9_3 H9C_3 0.9800 . ?
C10_3 C11B_3 1.41(3) . ?
C10_3 C11_3 1.55(2) . ?
C10_3 H10A_3 0.9700 . ?
C10_3 H10B_3 0.9700 . ?
C11_3 C12_3 1.37(2) . ?
C11_3 H11G_3 0.9700 . ?
C11_3 H11H_3 0.9700 . ?
C11B_3 C12_3 1.63(3) . ?
C11B_3 H11I_3 0.9700 . ?
C11B_3 H11J_3 0.9700 . ?
C12_3 N13_3 1.468(13) . ?
C12_3 H12A_3 0.9700 . ?
C12_3 H12B_3 0.9700 . ?
N13_3 S14_3 1.615(8) . ?
S14_3 O16_3 1.419(6) . ?
S14_3 O15_3 1.430(7) . ?
S14_3 C17_3 1.721(10) . ?
C17_3 C22_3 1.372(13) . ?
C17_3 C18_3 1.386(14) . ?
C18_3 C19_3 1.417(19) . ?
C18_3 H18D_3 0.9300 . ?
C19_3 C20_3 1.333(19) . ?
C19_3 H19D_3 0.9300 . ?
C20_3 C21_3 1.327(19) . ?
C20_3 H20D_3 0.9300 . ?
C21_3 C22_3 1.407(17) . ?
C21_3 H21D_3 0.9300 . ?
C22_3 H22D_3 0.9300 . ?
C23_3 O26_3 1.208(9) . ?
C23_3 O24_3 1.325(9) . ?
O24_3 C25_3 1.418(11) . ?
C25_3 H25G_3 0.9600 . ?
C25_3 H25H_3 0.9600 . ?
C25_3 H25I_3 0.9600 . ?
N1_4 C5_4 1.305(10) . ?
N1_4 C2_4 1.444(9) . ?
C2_4 C23_4 1.527(12) . ?
C2_4 C3_4 1.533(11) . ?
C2_4 H2D_4 0.9800 . ?
C3_4 N4_4 1.435(11) . ?
C3_4 H3A_4 0.9700 . ?
C3_4 H3B_4 0.9700 . ?
N4_4 C7_4 1.370(11) . ?
N4_4 C5_4 1.408(10) . ?
C5_4 O6_4 1.284(10) . ?
C7_4 O8_4 1.194(11) . ?
C7_4 C9_4 1.512(14) . ?
C9_4 N13_4 1.500(11) . ?
C9_4 C10_4 1.561(15) . ?
C9_4 H9D_4 0.9800 . ?
C10_4 C11_4 1.497(16) . ?
C10_4 H10E_4 0.9700 . ?
C10_4 H10F_4 0.9700 . ?
C11_4 C12_4 1.449(15) . ?
C11_4 H11K_4 0.9700 . ?
C11_4 H11L_4 0.9700 . ?
C12_4 N13_4 1.499(14) . ?
C12_4 H12D_4 0.9700 . ?
C12_4 H12E_4 0.9700 . ?
N13_4 S14_4 1.583(8) . ?
S14_4 O16_4 1.408(8) . ?
S14_4 O15_4 1.414(8) . ?
S14_4 C17_4 1.709(11) . ?
S14_4 C17_4 1.818(15) . ?
C17_4 C18_4 1.3900 . ?
C17_4 C22_4 1.3900 . ?
C18_4 C19_4 1.3900 . ?
C18_4 H18_4 0.9300 . ?
C19_4 C20_4 1.3900 . ?
C19_4 H19E_4 0.9300 . ?
C20_4 C21_4 1.3900 . ?
C20_4 H20E_4 0.9300 . ?
C21_4 C22_4 1.3900 . ?
C21_4 H21E_4 0.9300 . ?
C22_4 H22E_4 0.9300 . ?
C17_4 C18_4 1.3900 . ?
C17_4 C22_4 1.3900 . ?
C18_4 C19_4 1.3900 . ?
C18_4 H18_4 0.9300 . ?
C19_4 C20_4 1.3900 . ?
C19_4 H19E_4 0.9300 . ?
C20_4 C21_4 1.3900 . ?
C20_4 H20E_4 0.9300 . ?
C21_4 C22_4 1.3900 . ?
C21_4 H21E_4 0.9300 . ?
C22_4 H22E_4 0.9300 . ?
C23_4 O26_4 1.182(10) . ?
C23_4 O24_4 1.342(10) . ?
O24_4 C25_4 1.450(10) . ?
C25_4 H25J_4 0.9600 . ?
C25_4 H25K_4 0.9600 . ?
C25_4 H25L_4 0.9600 . ?
O1M C1M 1.444(10) . ?
O1M H1M 0.9300 . ?
C1M H1MA 0.9600 . ?
C1M H1MB 0.9600 . ?
C1M H1MC 0.9600 . ?
O2M C2M 1.342(12) . ?
O2M H2M 0.9300 . ?
C2M H2MA 0.9600 . ?
C2M H2MB 0.9600 . ?
C2M H2MC 0.9600 . ?
O3M C3M 1.42(3) . ?
O4M C4M 1.387(14) . ?
O5M C5M 1.41(3) . ?
O7M C7M 1.61(5) . ?
O9M C9M 1.511(18) . ?
